data_4062675
_journal_name_full Organometallics
_journal_paper_doi 10.1021/om040046r
_journal_year 2004
_chemical_formula_moiety 'C21 H15 N3 O9 Os3'
_chemical_formula_sum 'C21 H15 N3 O9 Os3'
_chemical_formula_weight 1023.96
_space_group_IT_number 173
_symmetry_cell_setting hexagonal
_symmetry_space_group_name_Hall 'P 6c'
_symmetry_space_group_name_H-M 'P 63'
_cell_angle_alpha 90.00
_cell_angle_beta 90.00
_cell_angle_gamma 120.00
_cell_formula_units_Z 6
_cell_length_a 18.5450(18)
_cell_length_b 18.5450(18)
_cell_length_c 12.621(2)
_cell_measurement_temperature 100(2)
_cell_volume 3759.1(9)
_diffrn_ambient_temperature 100(2)
_exptl_crystal_density_diffrn 2.714
_cod_depositor_comments
;
The following automatic conversions were performed:
'_symmetry_cell_setting' value 'Hexagonal' changed to 'hexagonal'
according to '/home/saulius/struct/CIF-dictionaries/cif_core.dic'
dictionary named 'cif_core.dic' version 2.4.1 from 2010-06-29.

Automatic conversion script
Id: cif_fix_enum 1527 2010-12-29 10:47:43Z saulius 
;
_cod_database_code 4062675

loop_
_symmetry_equiv_pos_as_xyz
'x, y, z'
'-y, x-y, z'
'-x+y, -x, z'
'-x, -y, z+1/2'
'y, -x+y, z+1/2'
'x-y, x, z+1/2'

loop_
_atom_site_label
_atom_site_type_symbol
_atom_site_fract_x
_atom_site_fract_y
_atom_site_fract_z
_atom_site_U_iso_or_equiv
_atom_site_adp_type
_atom_site_occupancy
_atom_site_symmetry_multiplicity
_atom_site_calc_flag
_atom_site_refinement_flags
_atom_site_disorder_assembly
_atom_site_disorder_group
Os1 Os 0.4366(2) 0.1756(2) 0.09893(10) 0.0439(11) Uani 1 1 d . . .
H13 H 0.4921 0.2464 0.2109 0.066 Uiso 1 1 d R . .
Os2 Os 0.28482(6) 0.12921(6) 0.2122(5) 0.0328(3) Uani 1 1 d . . .
Os3 Os 0.4355(2) 0.1755(3) 0.32351(10) 0.0451(11) Uani 1 1 d . . .
C1 C 0.534(3) 0.206(2) 0.020(3) 0.045(4) Uiso 1 1 d . . .
C2 C 0.443(2) 0.275(3) 0.050(3) 0.045(4) Uiso 1 1 d . . .
C3 C 0.375(3) 0.118(3) 0.001(4) 0.045(4) Uiso 1 1 d . . .
C5 C 0.3149(17) 0.2392(18) 0.220(5) 0.045(4) Uiso 1 1 d . . .
C6 C 0.209(3) 0.108(3) 0.334(5) 0.045(4) Uiso 1 1 d . . .
C7 C 0.552(3) 0.213(3) 0.359(3) 0.045(4) Uiso 1 1 d . . .
C8 C 0.419(3) 0.258(3) 0.387(3) 0.045(4) Uiso 1 1 d . . .
C9 C 0.353(3) 0.092(3) 0.424(4) 0.045(4) Uiso 1 1 d . . .
C10 C 0.2077(15) -0.0718(15) 0.229(3) 0.026(7) Uiso 1 1 d . . .
C11 C 0.3284(15) -0.0735(16) 0.234(2) 0.026(7) Uiso 1 1 d . . .
C12 C 0.400(2) -0.085(2) 0.268(3) 0.043(9) Uiso 1 1 d . . .
H12 H 0.3770 -0.1266 0.3271 0.052 Uiso 1 1 calc R . .
C13 C 0.472(3) -0.005(3) 0.320(3) 0.052(10) Uiso 1 1 d . . .
H13A H 0.5247 -0.0064 0.3178 0.063 Uiso 1 1 calc R . .
H13B H 0.4587 -0.0011 0.3952 0.063 Uiso 1 1 calc R . .
C14 C 0.483(3) 0.075(3) 0.255(3) 0.059(12) Uiso 1 1 d . . .
H14 H 0.5382 0.1057 0.2196 0.071 Uiso 1 1 calc R . .
C15 C 0.4234(17) 0.0811(17) 0.199(4) 0.040(9) Uiso 1 1 d . . .
C16 C 0.3403(16) 0.0043(16) 0.198(4) 0.034(8) Uiso 1 1 d . . .
C17 C 0.1190(19) -0.1036(19) 0.190(3) 0.045(10) Uiso 1 1 d . . .
H17A H 0.0851 -0.1008 0.2475 0.068 Uiso 1 1 calc R . .
H17B H 0.0950 -0.1614 0.1659 0.068 Uiso 1 1 calc R . .
H17C H 0.1197 -0.0689 0.1306 0.068 Uiso 1 1 calc R . .
C18 C 0.4291(19) -0.1243(19) 0.187(3) 0.040(9) Uiso 1 1 d . . .
C19 C 0.4905(18) -0.1383(17) 0.192(3) 0.037(9) Uiso 1 1 d . . .
C20 C 0.360(2) -0.202(2) 0.140(3) 0.053(10) Uiso 1 1 d . . .
H20A H 0.3303 -0.1878 0.0884 0.080 Uiso 1 1 calc R . .
H20B H 0.3222 -0.2362 0.1967 0.080 Uiso 1 1 calc R . .
H20C H 0.3837 -0.2330 0.1055 0.080 Uiso 1 1 calc R . .
C21 C 0.475(2) -0.059(2) 0.092(3) 0.048(9) Uiso 1 1 d . . .
H21A H 0.5350 -0.0374 0.0960 0.072 Uiso 1 1 calc R . .
H21B H 0.4635 -0.0132 0.0977 0.072 Uiso 1 1 calc R . .
H21C H 0.4539 -0.0876 0.0238 0.072 Uiso 1 1 calc R . .
N1 N 0.2684(13) 0.0022(13) 0.205(6) 0.041(6) Uiso 1 1 d . . .
N2 N 0.2444(16) -0.1190(16) 0.2419(19) 0.039(7) Uiso 1 1 d . . .
H2 H 0.2166 -0.1729 0.2543 0.046 Uiso 1 1 calc R . .
N3 N 0.537(3) -0.155(2) 0.168(3) 0.080(12) Uiso 1 1 d . . .
O1 O 0.598(2) 0.229(2) -0.034(3) 0.079(10) Uiso 1 1 d . . .
O2 O 0.4416(19) 0.3364(18) 0.015(2) 0.048(7) Uiso 1 1 d . . .
O3 O 0.328(3) 0.076(3) -0.068(4) 0.099(16) Uiso 1 1 d . . .
O4 O 0.155(2) 0.087(2) 0.042(3) 0.052(9) Uiso 1 1 d . . .
O5 O 0.3333(11) 0.3139(11) 0.217(5) 0.046(5) Uiso 1 1 d . . .
O6 O 0.177(2) 0.100(2) 0.409(3) 0.057(9) Uiso 1 1 d . . .
O7 O 0.606(3) 0.213(2) 0.392(3) 0.090(11) Uiso 1 1 d . . .
O8 O 0.410(2) 0.306(2) 0.428(3) 0.063(9) Uiso 1 1 d . . .
O9 O 0.311(2) 0.047(2) 0.486(3) 0.054(9) Uiso 1 1 d . . .
C4 C 0.206(5) 0.097(4) 0.111(5) 0.08(2) Uiso 1 1 d . . .

loop_
_atom_site_aniso_label
_atom_site_aniso_U_11
_atom_site_aniso_U_22
_atom_site_aniso_U_33
_atom_site_aniso_U_23
_atom_site_aniso_U_13
_atom_site_aniso_U_12
Os1 0.035(2) 0.038(2) 0.056(3) 0.012(2) 0.007(2) 0.0171(19)
Os2 0.0315(6) 0.0279(5) 0.0419(6) 0.003(2) 0.001(2) 0.0170(4)
Os3 0.043(3) 0.043(3) 0.054(3) -0.015(2) -0.012(2) 0.025(2)

loop_
_geom_bond_atom_site_label_1
_geom_bond_atom_site_label_2
_geom_bond_distance
_geom_bond_site_symmetry_2
_geom_bond_publ_flag
Os1 C3 1.66(4) . ?
Os1 C1 1.89(4) . ?
Os1 C2 1.89(5) . ?
Os1 C15 2.07(4) . ?
Os1 Os3 2.8345(19) . ?
Os1 Os2 2.878(4) . ?
Os1 H13 1.8519 . ?
Os2 C4 1.81(7) . ?
Os2 C5 1.83(3) . ?
Os2 C6 1.99(6) . ?
Os2 N1 2.22(2) . ?
Os2 Os3 2.850(4) . ?
Os3 C8 1.88(5) . ?
Os3 C7 1.97(4) . ?
Os3 C9 2.00(4) . ?
Os3 C15 2.28(4) . ?
Os3 C14 2.57(4) . ?
Os3 H13 1.8623 . ?
C1 O1 1.24(5) . ?
C2 O2 1.23(5) . ?
C3 O3 1.20(6) . ?
C5 O5 1.25(3) . ?
C6 O6 1.09(6) . ?
C7 O7 1.08(5) . ?
C8 O8 1.11(5) . ?
C9 O9 1.11(5) . ?
C10 N1 1.30(3) . ?
C10 N2 1.36(3) . ?
C10 C17 1.53(4) . ?
C11 N2 1.36(3) . ?
C11 C16 1.42(4) . ?
C11 C12 1.51(4) . ?
C12 C18 1.50(5) . ?
C12 C13 1.56(5) . ?
C12 H12 1.0000 . ?
C13 C14 1.62(6) . ?
C13 H13A 0.9900 . ?
C13 H13B 0.9900 . ?
C14 C15 1.36(5) . ?
C14 H14 1.0000 . ?
C15 C16 1.49(4) . ?
C16 N1 1.32(3) . ?
C17 H17A 0.9800 . ?
C17 H17B 0.9800 . ?
C17 H17C 0.9800 . ?
C18 C19 1.29(4) . ?
C18 C20 1.49(5) . ?
C18 C21 1.61(5) . ?
C19 N3 1.09(5) . ?
C20 H20A 0.9800 . ?
C20 H20B 0.9800 . ?
C20 H20C 0.9800 . ?
C21 H21A 0.9800 . ?
C21 H21B 0.9800 . ?
C21 H21C 0.9800 . ?
N2 H2 0.8800 . ?
O4 C4 1.23(7) . ?
